data_2234122
loop_
_publ_author_name
'Asiri, Abdullah M.'
'Faidallah, Hassan M.'
'Sobahi, Tariq R.'
'Ng, Seik Weng'
'Tiekink, Edward R. T.'

_publ_section_title
;
 1-Phenyl-1<i>H</i>-pyrazole-4-carbaldehyde
;
_journal_coeditor_code BT5843
_journal_issue 4
_journal_name_full 'Acta Crystallographica Section E'
_journal_page_first o1088
_journal_paper_doi 10.1107/S1600536812010896
_journal_volume 68
_journal_year 2012
_chemical_formula_iupac 'C10 H8 N2 O'
_chemical_formula_moiety 'C10 H8 N2 O'
_chemical_formula_sum 'C10 H8 N2 O'
_chemical_formula_weight 172.18
_chemical_name_systematic
;
1-Phenyl-1<i>H</i>-pyrazole-4-carbaldehyde
;
_space_group_IT_number 14
_symmetry_cell_setting monoclinic
_symmetry_space_group_name_Hall '-P 2yn'
_symmetry_space_group_name_H-M 'P 1 21/n 1'
_atom_sites_solution_hydrogens geom
_atom_sites_solution_primary direct
_atom_sites_solution_secondary difmap
_audit_creation_method SHELXL-97
_cell_angle_alpha 90.00
_cell_angle_beta 111.130(9)
_cell_angle_gamma 90.00
_cell_formula_units_Z 4
_cell_length_a 11.1657(10)
_cell_length_b 5.0858(4)
_cell_length_c 15.3034(11)
_cell_measurement_reflns_used 1251
_cell_measurement_temperature 100(2)
_cell_measurement_theta_max 27.4915
_cell_measurement_theta_min 2.8003
_cell_volume 810.60(12)
_computing_cell_refinement 'CrysAlis PRO (Agilent, 2011)'
_computing_data_collection 'CrysAlis PRO (Agilent, 2011)'
_computing_data_reduction 'CrysAlis PRO (Agilent, 2011)'
_computing_molecular_graphics 'ORTEP-3 (Farrugia, 1997) and DIAMOND (Brandenburg, 2006)'
_computing_publication_material 'publCIF (Westrip, 2010)'
_computing_structure_refinement 'SHELXL97 (Sheldrick, 2008)'
_computing_structure_solution 'SHELXS97 (Sheldrick, 2008)'
_diffrn_ambient_temperature 100(2)
_diffrn_detector_area_resol_mean 10.4041
_diffrn_measured_fraction_theta_full 0.969
_diffrn_measured_fraction_theta_max 0.969
_diffrn_measurement_device_type 'Agilent SuperNova Dual diffractometer with an Atlas detector'
_diffrn_measurement_method '\w scan'
_diffrn_radiation_monochromator Mirror
_diffrn_radiation_source 'SuperNova (Mo) X-ray Source'
_diffrn_radiation_type MoK\a
_diffrn_radiation_wavelength 0.71073
_diffrn_reflns_av_R_equivalents 0.0499
_diffrn_reflns_av_sigmaI/netI 0.0637
_diffrn_reflns_limit_h_max 14
_diffrn_reflns_limit_h_min -14
_diffrn_reflns_limit_k_max 6
_diffrn_reflns_limit_k_min -5
_diffrn_reflns_limit_l_max 13
_diffrn_reflns_limit_l_min -19
_diffrn_reflns_number 3485
_diffrn_reflns_theta_full 27.55
_diffrn_reflns_theta_max 27.55
_diffrn_reflns_theta_min 2.81
_diffrn_standards_decay_% 0
_diffrn_standards_interval_count 0
_diffrn_standards_interval_time 0
_diffrn_standards_number 0
_exptl_absorpt_coefficient_mu 0.095
_exptl_absorpt_correction_T_max 0.9860
_exptl_absorpt_correction_T_min 0.9722
_exptl_absorpt_correction_type multi-scan
_exptl_absorpt_process_details '(CrysAlis PRO; Agilent, 2011)'
_exptl_crystal_colour light-brown
_exptl_crystal_density_diffrn 1.411
_exptl_crystal_density_method 'not measured'
_exptl_crystal_description prism
_exptl_crystal_F_000 360
_exptl_crystal_size_max 0.30
_exptl_crystal_size_mid 0.30
_exptl_crystal_size_min 0.15
_refine_diff_density_max 0.281
_refine_diff_density_min -0.261
_refine_ls_extinction_coef 0.013(4)
_refine_ls_extinction_expression Fc^*^=kFc[1+0.001xFc^2^\l^3^/sin(2\q)]^-1/4^
_refine_ls_extinction_method 'SHELXL97 (Sheldrick, 2008)'
_refine_ls_goodness_of_fit_ref 0.990
_refine_ls_hydrogen_treatment refall
_refine_ls_matrix_type full
_refine_ls_number_parameters 151
_refine_ls_number_reflns 1814
_refine_ls_number_restraints 0
_refine_ls_restrained_S_all 0.990
_refine_ls_R_factor_all 0.0696
_refine_ls_R_factor_gt 0.0497
_refine_ls_shift/su_max 0.001
_refine_ls_shift/su_mean 0.001
_refine_ls_structure_factor_coef Fsqd
_refine_ls_weighting_details 'calc w=1/[\s^2^(Fo^2^)+(0.0732P)^2^] where P=(Fo^2^+2Fc^2^)/3'
_refine_ls_weighting_scheme calc
_refine_ls_wR_factor_gt 0.1209
_refine_ls_wR_factor_ref 0.1359
_reflns_number_gt 1359
_reflns_number_total 1814
_reflns_threshold_expression I>2\s(I)
_cod_data_source_file bt5843.cif
_cod_data_source_block I
_cod_original_cell_volume 810.60(11)
_cod_original_sg_symbol_H-M 'P 21/n'
_cod_database_code 2234122
_cod_database_fobs_code 2234122

loop_
_symmetry_equiv_pos_as_xyz
'x, y, z'
'-x+1/2, y+1/2, -z+1/2'
'-x, -y, -z'
'x-1/2, -y-1/2, z-1/2'

loop_
_atom_site_type_symbol
_atom_site_label
_atom_site_fract_x
_atom_site_fract_y
_atom_site_fract_z
_atom_site_U_iso_or_equiv
_atom_site_adp_type
_atom_site_calc_flag
_atom_site_occupancy
_atom_site_symmetry_multiplicity
O O1 0.11384(11) 0.2706(2) 0.62516(8) 0.0286(4) Uani d 1 1
N N1 0.26714(12) 0.9228(3) 0.52304(9) 0.0196(3) Uani d 1 1
N N2 0.38346(13) 0.9268(3) 0.59584(9) 0.0247(4) Uani d 1 1
C C1 0.21644(15) 0.3842(3) 0.65682(11) 0.0230(4) Uani d 1 1
C C2 0.25665(15) 0.6026(3) 0.61478(11) 0.0209(4) Uani d 1 1
C C3 0.37465(16) 0.7329(3) 0.65005(12) 0.0245(4) Uani d 1 1
C C4 0.18990(15) 0.7336(3) 0.53228(11) 0.0204(4) Uani d 1 1
C C5 0.24267(15) 1.1131(3) 0.45059(10) 0.0196(4) Uani d 1 1
C C6 0.34207(16) 1.2698(3) 0.44624(11) 0.0226(4) Uani d 1 1
C C7 0.31714(17) 1.4569(4) 0.37669(12) 0.0248(4) Uani d 1 1
C C8 0.19463(17) 1.4863(4) 0.31105(11) 0.0247(4) Uani d 1 1
C C9 0.09706(17) 1.3272(4) 0.31553(12) 0.0263(4) Uani d 1 1
C C10 0.11990(16) 1.1412(3) 0.38573(12) 0.0242(4) Uani d 1 1
H H1 0.2818(16) 0.327(4) 0.7201(13) 0.022(4) Uiso d 1 1
H H3 0.4456(17) 0.689(4) 0.7089(13) 0.027(5) Uiso d 1 1
H H4 0.1060(17) 0.707(3) 0.4858(12) 0.022(5) Uiso d 1 1
H H6 0.4267(19) 1.239(4) 0.4903(14) 0.033(5) Uiso d 1 1
H H7 0.3846(16) 1.567(4) 0.3715(12) 0.023(5) Uiso d 1 1
H H8 0.1801(15) 1.619(4) 0.2621(12) 0.019(4) Uiso d 1 1
H H9 0.0057(18) 1.351(4) 0.2696(14) 0.037(5) Uiso d 1 1
H H10 0.0500(15) 1.030(4) 0.3886(12) 0.023(5) Uiso d 1 1

loop_
_atom_site_aniso_label
_atom_site_aniso_U_11
_atom_site_aniso_U_22
_atom_site_aniso_U_33
_atom_site_aniso_U_12
_atom_site_aniso_U_13
_atom_site_aniso_U_23
O1 0.0250(7) 0.0306(8) 0.0274(6) -0.0045(5) 0.0063(5) -0.0006(6)
N1 0.0183(7) 0.0214(8) 0.0154(6) 0.0002(5) 0.0015(5) -0.0005(6)
N2 0.0193(7) 0.0286(8) 0.0194(7) -0.0011(6) -0.0013(6) 0.0005(6)
C1 0.0229(9) 0.0254(9) 0.0184(8) 0.0017(7) 0.0046(7) -0.0011(7)
C2 0.0205(8) 0.0216(9) 0.0186(7) 0.0007(6) 0.0047(6) -0.0032(7)
C3 0.0225(9) 0.0270(10) 0.0192(8) 0.0005(7) 0.0018(7) 0.0001(7)
C4 0.0182(8) 0.0220(9) 0.0185(7) -0.0007(6) 0.0035(7) -0.0038(7)
C5 0.0230(8) 0.0197(9) 0.0142(7) 0.0011(6) 0.0042(6) -0.0017(6)
C6 0.0196(9) 0.0263(10) 0.0191(8) -0.0015(7) 0.0038(7) -0.0026(7)
C7 0.0271(9) 0.0243(9) 0.0238(8) -0.0024(7) 0.0103(7) -0.0034(8)
C8 0.0313(9) 0.0205(9) 0.0209(8) 0.0021(7) 0.0076(7) 0.0027(8)
C9 0.0242(9) 0.0253(10) 0.0236(8) 0.0031(7) 0.0017(7) 0.0037(8)
C10 0.0212(9) 0.0222(9) 0.0251(8) -0.0010(7) 0.0034(7) 0.0002(8)

loop_
_atom_type_symbol
_atom_type_description
_atom_type_scat_dispersion_real
_atom_type_scat_dispersion_imag
_atom_type_scat_source
C C 0.0033 0.0016 'International Tables Vol C Tables 4.2.6.8 and 6.1.1.4'
H H 0.0000 0.0000 'International Tables Vol C Tables 4.2.6.8 and 6.1.1.4'
N N 0.0061 0.0033 'International Tables Vol C Tables 4.2.6.8 and 6.1.1.4'
O O 0.0106 0.0060 'International Tables Vol C Tables 4.2.6.8 and 6.1.1.4'

loop_
_geom_angle_atom_site_label_1
_geom_angle_atom_site_label_2
_geom_angle_atom_site_label_3
_geom_angle
C4 N1 N2 112.57(12)
C4 N1 C5 128.61(13)
N2 N1 C5 118.81(13)
C3 N2 N1 103.68(13)
O1 C1 C2 126.22(15)
O1 C1 H1 119.3(10)
C2 C1 H1 114.5(10)
C4 C2 C3 104.28(15)
C4 C2 C1 129.01(15)
C3 C2 C1 126.71(15)
N2 C3 C2 112.73(14)
N2 C3 H3 121.7(11)
C2 C3 H3 125.6(11)
N1 C4 C2 106.74(14)
N1 C4 H4 121.3(10)
C2 C4 H4 131.9(11)
C10 C5 C6 120.70(15)
C10 C5 N1 119.55(14)
C6 C5 N1 119.75(14)
C7 C6 C5 119.40(15)
C7 C6 H6 122.1(12)
C5 C6 H6 118.4(12)
C6 C7 C8 120.47(16)
C6 C7 H7 121.1(11)
C8 C7 H7 118.4(11)
C9 C8 C7 119.52(17)
C9 C8 H8 121.9(10)
C7 C8 H8 118.6(10)
C8 C9 C10 120.80(16)
C8 C9 H9 120.6(11)
C10 C9 H9 118.5(11)
C5 C10 C9 119.10(16)
C5 C10 H10 120.7(10)
C9 C10 H10 120.2(10)

loop_
_geom_bond_atom_site_label_1
_geom_bond_atom_site_label_2
_geom_bond_distance
O1 C1 1.2168(19)
N1 C4 1.333(2)
N1 N2 1.3731(17)
N1 C5 1.422(2)
N2 C3 1.315(2)
C1 C2 1.435(2)
C1 H1 1.023(18)
C2 C4 1.384(2)
C2 C3 1.398(2)
C3 H3 0.986(18)
C4 H4 0.960(17)
C5 C10 1.380(2)
C5 C6 1.387(2)
C6 C7 1.379(2)
C6 H6 0.96(2)
C7 C8 1.383(2)
C7 H7 0.963(18)
C8 C9 1.379(3)
C8 H8 0.978(18)
C9 C10 1.384(2)
C9 H9 1.016(18)
C10 H10 0.977(17)

loop_
_geom_hbond_atom_site_label_D
_geom_hbond_atom_site_label_H
_geom_hbond_atom_site_label_A
_geom_hbond_site_symmetry_A
_geom_hbond_distance_DH
_geom_hbond_distance_HA
_geom_hbond_distance_DA
_geom_hbond_angle_DHA
C4 H4 O1 3_566 0.960(19) 2.432(19) 3.379(2) 168.6(13)
C10 H10 O1 3_566 0.978(19) 2.335(19) 3.303(2) 170.8(16)
C8 H8 Cg1 2_555 0.978(18) 2.947(18) 3.761(2) 141.4(14)

loop_
_geom_torsion_atom_site_label_1
_geom_torsion_atom_site_label_2
_geom_torsion_atom_site_label_3
_geom_torsion_atom_site_label_4
_geom_torsion
C4 N1 N2 C3 0.04(18)
C5 N1 N2 C3 179.12(14)
O1 C1 C2 C4 1.2(3)
O1 C1 C2 C3 -179.35(17)
N1 N2 C3 C2 0.16(19)
C4 C2 C3 N2 -0.3(2)
C1 C2 C3 N2 -179.83(16)
N2 N1 C4 C2 -0.21(18)
C5 N1 C4 C2 -179.18(15)
C3 C2 C4 N1 0.29(17)
C1 C2 C4 N1 179.81(16)
C4 N1 C5 C10 9.9(3)
N2 N1 C5 C10 -169.04(14)
C4 N1 C5 C6 -170.62(15)
N2 N1 C5 C6 10.5(2)
C10 C5 C6 C7 0.6(2)
N1 C5 C6 C7 -178.94(14)
C5 C6 C7 C8 -0.8(3)
C6 C7 C8 C9 0.0(3)
C7 C8 C9 C10 1.0(3)
C6 C5 C10 C9 0.4(3)
N1 C5 C10 C9 179.95(15)
C8 C9 C10 C5 -1.2(3)

loop_
_cod_related_entry_id
_cod_related_entry_database
_cod_related_entry_code
1 ChemSpider 827504
